data_7710557
loop_
_publ_author_name
'de la Cueva-Alique, Isabel'
'de la Torre-Rubio, Elena'
'Mu\~noz, Laura'
'Calvo-Jare\~no, Alicia'
'Perez-Redondo, Adrian'
'Gude, Lourdes'
'Cuenca, Tomas'
'Royo, Eva'

_publ_section_title
;
 Stereoselective synthesis of oxime containing Pd(II) compounds: Highly
 effective, selective and stereo-regulated cytotoxicity against
 carcinogenic PC-3 cells
;
_journal_name_full 'Dalton Transactions'
_journal_paper_doi 10.1039/D2DT01403C
_journal_year 2022
_chemical_absolute_configuration rmad
_chemical_formula_moiety 'C16 H22 Cl2 N2 O Pd, 2(C H Cl3)'
_chemical_formula_sum 'C18 H24 Cl8 N2 O Pd'
_chemical_formula_weight 674.39
_space_group_IT_number 4
_space_group_name_Hall 'P 2yb'
_space_group_name_H-M_alt 'P 1 21 1'
_symmetry_cell_setting monoclinic
_symmetry_Int_Tables_number 4
_symmetry_space_group_name_Hall 'P 2yb'
_symmetry_space_group_name_H-M 'P 1 21 1'
_atom_sites_solution_hydrogens geom
_atom_sites_solution_primary dual
_atom_sites_solution_secondary dual
_audit_conform_dict_location ftp://ftp.iucr.org/pub/cif_core.dic
_audit_conform_dict_name cif_core.dic
_audit_conform_dict_version 2.4.3
_audit_creation_date 2022-06-15T12:36:40-00:00
_audit_creation_method 'WinGX routine CIF_UPDATE'
_audit_update_record
;
2022-06-15 deposited with the CCDC.	2022-06-22 downloaded from the CCDC.
;
_cell_angle_alpha 90
_cell_angle_beta 96.861(5)
_cell_angle_gamma 90
_cell_formula_units_Z 2
_cell_length_a 8.4071(5)
_cell_length_b 12.9549(9)
_cell_length_c 12.4241(10)
_cell_measurement_reflns_used 70
_cell_measurement_temperature 200(2)
_cell_measurement_theta_max 21
_cell_measurement_theta_min 3
_cell_measurement_wavelength 0.71073
_cell_volume 1343.46(16)
_computing_cell_refinement 'Dirax/lsq (Duisenberg & Schreurs, 1989-2000)'
_computing_data_collection 'Collect (Bruker AXS BV, 1997-2004)'
_computing_data_reduction 'EvalCCD (Duisenberg & Schreurs 1990-2000)'
_computing_molecular_graphics 'ORTEP-3 for Windows (Farrugia, 2012)'
_computing_publication_material 'WinGX publication routines (Farrugia, 2012)'
_computing_structure_refinement 'SHELXL-2014/7 (Sheldrick, 2014)'
_computing_structure_solution 'SHELXT-2014 (Sheldrick, 2014)'
_diffrn_ambient_temperature 200(2)
_diffrn_detector 'CCD plate'
_diffrn_detector_area_resol_mean 9
_diffrn_measured_fraction_theta_full 0.998
_diffrn_measured_fraction_theta_max 0.998
_diffrn_measurement_device '95mm CCD camera on \k-goniostat'
_diffrn_measurement_device_type KappaCCD
_diffrn_measurement_method 'CCD rotation images, thick slices'
_diffrn_orient_matrix_UB_11 0.063469
_diffrn_orient_matrix_UB_12 -0.065138
_diffrn_orient_matrix_UB_13 0.011985
_diffrn_orient_matrix_UB_21 -0.002959
_diffrn_orient_matrix_UB_22 -0.008933
_diffrn_orient_matrix_UB_23 -0.080162
_diffrn_orient_matrix_UB_31 0.101568
_diffrn_orient_matrix_UB_32 0.040444
_diffrn_orient_matrix_UB_33 0.001598
_diffrn_radiation_monochromator 'horizonally mounted graphite crystal'
_diffrn_radiation_probe x-ray
_diffrn_radiation_type MoK\a
_diffrn_radiation_wavelength 0.71073
_diffrn_reflns_av_R_equivalents 0.0583
_diffrn_reflns_av_unetI/netI 0.0421
_diffrn_reflns_Laue_measured_fraction_full 0.998
_diffrn_reflns_Laue_measured_fraction_max 0.998
_diffrn_reflns_limit_h_max 10
_diffrn_reflns_limit_h_min -10
_diffrn_reflns_limit_k_max 16
_diffrn_reflns_limit_k_min -16
_diffrn_reflns_limit_l_max 16
_diffrn_reflns_limit_l_min -16
_diffrn_reflns_number 30348
_diffrn_reflns_point_group_measured_fraction_full 0.999
_diffrn_reflns_point_group_measured_fraction_max 0.999
_diffrn_reflns_reduction_process
;
        Scaled and merged with Sortav
        R.H. Blessing, (1987) Cryst. Rev. 1, 3-58
        R.H. Blessing, (1989) J. Appl. Cryst. 22, 396-397
;
_diffrn_reflns_theta_full 25
_diffrn_reflns_theta_max 27.499
_diffrn_reflns_theta_min 3.106
_diffrn_source 'Enraf Nonius FR590'
_diffrn_standards_number 0
_exptl_absorpt_coefficient_mu 1.5
_exptl_absorpt_correction_T_max 0.769
_exptl_absorpt_correction_T_min 0.603
_exptl_absorpt_correction_type multi-scan
_exptl_absorpt_process_details
;
 R.H. Blessing, Acta Cryst. (1995), A51, 33-38
;
_exptl_crystal_colour yellow
_exptl_crystal_density_diffrn 1.667
_exptl_crystal_density_method 'not measured'
_exptl_crystal_description prism
_exptl_crystal_F_000 672
_exptl_crystal_recrystallization_method 'Re-crystallisation from solvent: CHCl3/n-hexane'
_exptl_crystal_size_max 0.34
_exptl_crystal_size_mid 0.23
_exptl_crystal_size_min 0.19
_refine_diff_density_max 1.796
_refine_diff_density_min -0.757
_refine_diff_density_rms 0.099
_refine_ls_abs_structure_details
;
 Flack x determined using 2142 quotients [(I+)-(I-)]/[(I+)+(I-)]
 (Parsons, Flack and Wagner, Acta Cryst. B69 (2013) 249-259).
;
_refine_ls_abs_structure_Flack -0.064(17)
_refine_ls_extinction_method none
_refine_ls_goodness_of_fit_ref 1.132
_refine_ls_hydrogen_treatment constr
_refine_ls_matrix_type full
_refine_ls_number_constraints 0
_refine_ls_number_parameters 311
_refine_ls_number_reflns 6157
_refine_ls_number_restraints 1
_refine_ls_restrained_S_all 1.132
_refine_ls_R_factor_all 0.0619
_refine_ls_R_factor_gt 0.0397
_refine_ls_shift/su_max 0
_refine_ls_shift/su_mean 0
_refine_ls_structure_factor_coef Fsqd
_refine_ls_weighting_details 'w=1/[\s^2^(Fo^2^)+(0.0227P)^2^+2.7949P] where P=(Fo^2^+2Fc^2^)/3'
_refine_ls_weighting_scheme calc
_refine_ls_wR_factor_gt 0.0778
_refine_ls_wR_factor_ref 0.0897
_reflns_Friedel_coverage 0.915
_reflns_Friedel_fraction_full 0.999
_reflns_Friedel_fraction_max 0.999
_reflns_number_gt 5139
_reflns_number_total 6157
_reflns_threshold_expression 'I > 2\s(I)'
_cod_data_source_file d2dt01403c2.cif
_cod_data_source_block 1a(apostrophe)
_cod_original_sg_symbol_H-M 'P 21'
_cod_database_code 7710557

loop_
_symmetry_equiv_pos_as_xyz
'x, y, z'
'-x, y+1/2, -z'

loop_
_atom_site_label
_atom_site_type_symbol
_atom_site_fract_x
_atom_site_fract_y
_atom_site_fract_z
_atom_site_U_iso_or_equiv
_atom_site_adp_type
_atom_site_occupancy
_atom_site_site_symmetry_order
_atom_site_calc_flag
_atom_site_refinement_flags_posn
_atom_site_refinement_flags_adp
_atom_site_refinement_flags_occupancy
_atom_site_disorder_assembly
_atom_site_disorder_group
C1 C 0.2904(8) 0.7086(5) 0.3615(6) 0.0283(14) Uani 1 1 d . . . . .
C2 C 0.3232(7) 0.5941(5) 0.3788(5) 0.0249(16) Uani 1 1 d . . . . .
C3 C 0.4810(9) 0.5515(6) 0.3562(6) 0.0354(17) Uani 1 1 d . . . . .
H3A H 0.4765 0.4751 0.3567 0.042 Uiso 1 1 calc R U . . .
H3B H 0.5655 0.5736 0.414 0.042 Uiso 1 1 calc R U . . .
C4 C 0.5237(9) 0.5890(6) 0.2453(6) 0.039(2) Uani 1 1 d . . . . .
H4 H 0.6374 0.5688 0.2406 0.047 Uiso 1 1 calc R U . . .
C5 C 0.5171(9) 0.7073(6) 0.2445(6) 0.0378(18) Uani 1 1 d . . . . .
H5A H 0.5497 0.7333 0.1755 0.045 Uiso 1 1 calc R U . . .
H5B H 0.5933 0.7347 0.3046 0.045 Uiso 1 1 calc R U . . .
C6 C 0.3474(8) 0.7457(6) 0.2568(6) 0.0333(16) Uani 1 1 d . . . . .
H6B H 0.3464 0.8221 0.2554 0.04 Uiso 1 1 calc R U . . .
H6A H 0.2725 0.7209 0.1947 0.04 Uiso 1 1 calc R U . . .
C7 C 0.3712(8) 0.7661(6) 0.4610(6) 0.0330(16) Uani 1 1 d . . . . .
H7A H 0.3288 0.7407 0.5262 0.049 Uiso 1 1 calc R U . . .
H7B H 0.3494 0.8402 0.4529 0.049 Uiso 1 1 calc R U . . .
H7C H 0.4871 0.7544 0.4677 0.049 Uiso 1 1 calc R U . . .
C8 C 0.4217(10) 0.5395(7) 0.1491(7) 0.046(2) Uani 1 1 d . . . . .
C9 C 0.3082(11) 0.4713(7) 0.1585(8) 0.055(2) Uani 1 1 d . . . . .
H9A H 0.2484 0.4433 0.0955 0.066 Uiso 1 1 calc R U . . .
H9B H 0.286 0.45 0.2284 0.066 Uiso 1 1 calc R U . . .
C10 C 0.4600(14) 0.5750(10) 0.0398(7) 0.075(3) Uani 1 1 d . . . . .
H10A H 0.3808 0.5467 -0.0168 0.112 Uiso 1 1 calc R U . . .
H10B H 0.5671 0.5508 0.0284 0.112 Uiso 1 1 calc R U . . .
H10C H 0.457 0.6506 0.0367 0.112 Uiso 1 1 calc R U . . .
C11 C 0.0115(8) 0.7300(5) 0.2577(5) 0.0277(14) Uani 1 1 d . . . . .
C12 C -0.0548(10) 0.8234(6) 0.2214(7) 0.0417(19) Uani 1 1 d . . . . .
H12 H -0.0374 0.8838 0.2645 0.05 Uiso 1 1 calc R U . . .
C13 C -0.1470(11) 0.8274(7) 0.1210(7) 0.051(2) Uani 1 1 d . . . . .
H13 H -0.1973 0.8902 0.0967 0.061 Uiso 1 1 calc R U . . .
C14 C -0.1657(11) 0.7414(8) 0.0570(7) 0.054(2) Uani 1 1 d . . . . .
H14 H -0.2245 0.7452 -0.0131 0.065 Uiso 1 1 calc R U . . .
C15 C -0.0999(10) 0.6504(7) 0.0941(7) 0.050(2) Uani 1 1 d . . . . .
H15 H -0.1148 0.5907 0.0496 0.06 Uiso 1 1 calc R U . . .
C16 C -0.0118(9) 0.6425(6) 0.1948(6) 0.041(2) Uani 1 1 d . . . . .
H16 H 0.0318 0.5781 0.2201 0.049 Uiso 1 1 calc R U . . .
Cl1 Cl -0.1826(2) 0.71917(14) 0.49552(15) 0.0345(4) Uani 1 1 d . . . . .
Cl2 Cl -0.0706(2) 0.47751(14) 0.54690(17) 0.0430(5) Uani 1 1 d . . . . .
N1 N 0.1091(6) 0.7274(4) 0.3633(4) 0.0239(11) Uani 1 1 d . . . . .
H2 H 0.0963 0.7953 0.3995 0.029 Uiso 1 1 calc R U . . .
N2 N 0.2164(7) 0.5422(4) 0.4213(5) 0.0286(13) Uani 1 1 d . . . . .
O1 O 0.2507(7) 0.4395(4) 0.4413(5) 0.0410(13) Uani 1 1 d . . . . .
H1 H 0.1746 0.4118 0.4687 0.061 Uiso 1 1 calc R U . . .
Pd1 Pd 0.02112(5) 0.61560(3) 0.45647(4) 0.02621(12) Uani 1 1 d . . . . .
C100 C 0.6576(10) 0.5970(6) 0.7140(6) 0.043(2) Uani 1 1 d . . . . .
H100 H 0.7318 0.6011 0.6569 0.051 Uiso 1 1 calc R U . . .
Cl11 Cl 0.4859(3) 0.5331(2) 0.6598(2) 0.0724(8) Uani 1 1 d . . . . .
Cl12 Cl 0.6170(4) 0.72299(19) 0.7538(2) 0.0680(7) Uani 1 1 d . . . . .
Cl13 Cl 0.7546(3) 0.52781(18) 0.82470(18) 0.0560(6) Uani 1 1 d . . . . .
C101 C 0.881(8) 0.292(2) 0.183(3) 0.145(17) Uani 0.61(4) 1 d . . P A 1
H101 H 0.9968 0.302 0.1762 0.174 Uiso 0.61(4) 1 calc R U P A 1
Cl14 Cl 0.854(3) 0.1645(15) 0.211(2) 0.147(8) Uani 0.61(4) 1 d . . P A 1
Cl15 Cl 0.769(3) 0.3422(12) 0.0603(12) 0.131(6) Uani 0.61(4) 1 d . . P A 1
Cl16 Cl 0.834(2) 0.3714(11) 0.2937(11) 0.085(3) Uani 0.61(4) 1 d . . P A 1
C102 C 0.772(3) 0.279(2) 0.181(2) 0.050(8) Uani 0.39(4) 1 d . . P A 2
H102 H 0.6559 0.2641 0.1828 0.06 Uiso 0.39(4) 1 calc R U P A 2
Cl17 Cl 0.905(4) 0.178(2) 0.191(2) 0.107(8) Uani 0.39(4) 1 d . . P A 2
Cl18 Cl 0.832(6) 0.330(3) 0.067(2) 0.195(16) Uani 0.39(4) 1 d . . P A 2
Cl19 Cl 0.873(4) 0.367(2) 0.278(3) 0.121(9) Uani 0.39(4) 1 d . . P A 2

loop_
_atom_site_aniso_label
_atom_site_aniso_U_11
_atom_site_aniso_U_22
_atom_site_aniso_U_33
_atom_site_aniso_U_23
_atom_site_aniso_U_13
_atom_site_aniso_U_12
C1 0.027(3) 0.023(4) 0.033(4) -0.003(3) -0.005(3) 0.003(3)
C2 0.024(3) 0.027(5) 0.024(3) -0.003(3) 0.003(2) -0.001(3)
C3 0.032(4) 0.033(4) 0.042(4) -0.003(3) 0.007(3) 0.004(3)
C4 0.028(3) 0.050(6) 0.041(4) -0.007(3) 0.011(3) -0.004(3)
C5 0.038(4) 0.042(5) 0.036(4) 0.001(4) 0.016(3) -0.003(4)
C6 0.035(4) 0.028(4) 0.038(4) -0.001(3) 0.011(3) -0.004(3)
C7 0.028(4) 0.031(4) 0.039(4) -0.007(3) 0.000(3) -0.002(3)
C8 0.046(5) 0.050(5) 0.045(5) -0.015(4) 0.017(4) -0.002(4)
C9 0.068(6) 0.049(5) 0.050(5) -0.022(4) 0.013(4) -0.016(5)
C10 0.094(8) 0.093(8) 0.039(5) -0.015(5) 0.016(5) -0.036(6)
C11 0.028(3) 0.027(4) 0.028(3) 0.001(3) 0.006(3) -0.002(3)
C12 0.045(5) 0.042(5) 0.037(4) 0.005(3) -0.001(4) 0.000(4)
C13 0.051(5) 0.057(6) 0.042(5) 0.021(4) -0.009(4) 0.003(4)
C14 0.049(5) 0.080(7) 0.031(4) 0.009(4) -0.006(4) -0.013(5)
C15 0.051(5) 0.060(6) 0.038(4) -0.006(4) -0.001(4) -0.007(4)
C16 0.041(4) 0.042(5) 0.038(4) -0.001(3) 0.000(3) -0.003(3)
Cl1 0.0286(9) 0.0297(9) 0.0462(10) -0.0001(8) 0.0092(8) 0.0027(7)
Cl2 0.0514(12) 0.0283(9) 0.0531(12) 0.0094(8) 0.0218(10) 0.0004(8)
N1 0.021(3) 0.025(3) 0.026(3) -0.002(2) 0.004(2) 0.001(2)
N2 0.029(3) 0.023(3) 0.034(3) 0.001(2) 0.007(3) -0.005(2)
O1 0.044(3) 0.018(3) 0.064(4) 0.010(2) 0.017(3) 0.005(2)
Pd1 0.0273(2) 0.0234(2) 0.0283(2) 0.0007(3) 0.00469(15) -0.0003(3)
C100 0.054(4) 0.038(6) 0.036(4) 0.000(3) 0.009(3) 0.002(4)
Cl11 0.0732(17) 0.0603(16) 0.0768(18) -0.0050(13) -0.0197(14) -0.0036(13)
Cl12 0.097(2) 0.0400(12) 0.0649(15) -0.0085(11) 0.0027(14) 0.0133(13)
Cl13 0.0706(15) 0.0490(13) 0.0453(12) -0.0022(10) -0.0058(10) 0.0042(11)
C101 0.22(5) 0.082(19) 0.13(3) 0.009(19) 0.00(3) -0.05(3)
Cl14 0.134(13) 0.058(5) 0.242(17) 0.004(7) -0.003(10) -0.005(7)
Cl15 0.208(13) 0.093(6) 0.083(7) 0.014(5) -0.015(9) 0.005(7)
Cl16 0.124(8) 0.060(4) 0.076(4) 0.002(4) 0.034(5) 0.015(4)
C102 0.029(13) 0.060(18) 0.064(16) -0.006(12) 0.014(11) -0.009(11)
Cl17 0.106(14) 0.079(14) 0.128(12) -0.021(9) -0.018(10) 0.042(11)
Cl18 0.31(4) 0.19(2) 0.110(17) -0.002(15) 0.14(2) -0.01(2)
Cl19 0.120(16) 0.111(12) 0.123(17) -0.050(11) -0.024(13) 0.007(10)

loop_
_atom_type_symbol
_atom_type_description
_atom_type_scat_dispersion_real
_atom_type_scat_dispersion_imag
_atom_type_scat_source
C C 0.0033 0.0016 'International Tables Vol C Tables 4.2.6.8 and 6.1.1.4'
H H 0 0 'International Tables Vol C Tables 4.2.6.8 and 6.1.1.4'
Cl Cl 0.1484 0.1585 'International Tables Vol C Tables 4.2.6.8 and 6.1.1.4'
N N 0.0061 0.0033 'International Tables Vol C Tables 4.2.6.8 and 6.1.1.4'
O O 0.0106 0.006 'International Tables Vol C Tables 4.2.6.8 and 6.1.1.4'
Pd Pd -0.9988 1.0072 'International Tables Vol C Tables 4.2.6.8 and 6.1.1.4'

loop_
_exptl_crystal_face_index_h
_exptl_crystal_face_index_k
_exptl_crystal_face_index_l
_exptl_crystal_face_perp_dist
0 -1 -12 0.093
0 0 1 0.057
0 -2 -1 0.199
0 3 -1 0.242
0 -19 1 0.231
-12 -1 2 0.055
6 0 -1 0.113

loop_
_geom_angle_atom_site_label_1
_geom_angle_atom_site_label_2
_geom_angle_atom_site_label_3
_geom_angle
_geom_angle_site_symmetry_1
_geom_angle_site_symmetry_3
_geom_angle_publ_flag
C6 C1 C2 111.1(6) . . ?
C6 C1 C7 112.5(6) . . ?
C2 C1 C7 107.8(5) . . ?
C6 C1 N1 112.1(5) . . ?
C2 C1 N1 108.3(5) . . ?
C7 C1 N1 104.7(5) . . ?
N2 C2 C3 124.3(6) . . ?
N2 C2 C1 116.4(6) . . ?
C3 C2 C1 119.0(6) . . ?
C2 C3 C4 110.9(6) . . ?
C2 C3 H3A 109.5 . . ?
C4 C3 H3A 109.5 . . ?
C2 C3 H3B 109.5 . . ?
C4 C3 H3B 109.5 . . ?
H3A C3 H3B 108 . . ?
C8 C4 C5 113.4(7) . . ?
C8 C4 C3 113.5(6) . . ?
C5 C4 C3 108.0(6) . . ?
C8 C4 H4 107.2 . . ?
C5 C4 H4 107.2 . . ?
C3 C4 H4 107.2 . . ?
C4 C5 C6 110.9(6) . . ?
C4 C5 H5A 109.5 . . ?
C6 C5 H5A 109.5 . . ?
C4 C5 H5B 109.5 . . ?
C6 C5 H5B 109.5 . . ?
H5A C5 H5B 108 . . ?
C1 C6 C5 112.1(6) . . ?
C1 C6 H6B 109.2 . . ?
C5 C6 H6B 109.2 . . ?
C1 C6 H6A 109.2 . . ?
C5 C6 H6A 109.2 . . ?
H6B C6 H6A 107.9 . . ?
C1 C7 H7A 109.5 . . ?
C1 C7 H7B 109.5 . . ?
H7A C7 H7B 109.5 . . ?
C1 C7 H7C 109.5 . . ?
H7A C7 H7C 109.5 . . ?
H7B C7 H7C 109.5 . . ?
C9 C8 C10 121.4(9) . . ?
C9 C8 C4 123.9(8) . . ?
C10 C8 C4 114.7(8) . . ?
C8 C9 H9A 120 . . ?
C8 C9 H9B 120 . . ?
H9A C9 H9B 120 . . ?
C8 C10 H10A 109.5 . . ?
C8 C10 H10B 109.5 . . ?
H10A C10 H10B 109.5 . . ?
C8 C10 H10C 109.5 . . ?
H10A C10 H10C 109.5 . . ?
H10B C10 H10C 109.5 . . ?
C16 C11 C12 120.6(7) . . ?
C16 C11 N1 121.2(6) . . ?
C12 C11 N1 118.3(6) . . ?
C11 C12 C13 119.0(8) . . ?
C11 C12 H12 120.5 . . ?
C13 C12 H12 120.5 . . ?
C14 C13 C12 120.4(8) . . ?
C14 C13 H13 119.8 . . ?
C12 C13 H13 119.8 . . ?
C15 C14 C13 119.7(8) . . ?
C15 C14 H14 120.2 . . ?
C13 C14 H14 120.2 . . ?
C14 C15 C16 121.7(8) . . ?
C14 C15 H15 119.2 . . ?
C16 C15 H15 119.2 . . ?
C11 C16 C15 118.6(8) . . ?
C11 C16 H16 120.7 . . ?
C15 C16 H16 120.7 . . ?
C11 N1 C1 116.0(5) . . ?
C11 N1 Pd1 108.8(4) . . ?
C1 N1 Pd1 108.7(4) . . ?
C11 N1 H2 107.7 . . ?
C1 N1 H2 107.7 . . ?
Pd1 N1 H2 107.7 . . ?
C2 N2 O1 116.0(6) . . ?
C2 N2 Pd1 118.4(5) . . ?
O1 N2 Pd1 125.6(4) . . ?
N2 O1 H1 109.5 . . ?
N2 Pd1 N1 81.4(2) . . ?
N2 Pd1 Cl1 172.32(17) . . ?
N1 Pd1 Cl1 92.03(15) . . ?
N2 Pd1 Cl2 93.98(17) . . ?
N1 Pd1 Cl2 173.71(16) . . ?
Cl1 Pd1 Cl2 92.86(7) . . ?
Cl11 C100 Cl12 112.0(5) . . ?
Cl11 C100 Cl13 110.4(5) . . ?
Cl12 C100 Cl13 110.0(4) . . ?
Cl11 C100 H100 108.1 . . ?
Cl12 C100 H100 108.1 . . ?
Cl13 C100 H100 108.1 . . ?
Cl14 C101 Cl16 111(3) . . ?
Cl14 C101 Cl15 117(2) . . ?
Cl16 C101 Cl15 107(3) . . ?
Cl14 C101 H101 107.2 . . ?
Cl16 C101 H101 107.2 . . ?
Cl15 C101 H101 107.2 . . ?
Cl18 C102 Cl17 96(3) . . ?
Cl18 C102 Cl19 99(3) . . ?
Cl17 C102 Cl19 101(2) . . ?
Cl18 C102 H102 119.1 . . ?
Cl17 C102 H102 119.1 . . ?
Cl19 C102 H102 119.1 . . ?

loop_
_geom_bond_atom_site_label_1
_geom_bond_atom_site_label_2
_geom_bond_distance
_geom_bond_site_symmetry_2
_geom_bond_publ_flag
C1 C6 1.516(10) . ?
C1 C2 1.519(9) . ?
C1 C7 1.532(9) . ?
C1 N1 1.546(8) . ?
C2 N2 1.284(8) . ?
C2 C3 1.494(9) . ?
C3 C4 1.543(10) . ?
C3 H3A 0.99 . ?
C3 H3B 0.99 . ?
C4 C8 1.527(11) . ?
C4 C5 1.533(12) . ?
C4 H4 1 . ?
C5 C6 1.535(10) . ?
C5 H5A 0.99 . ?
C5 H5B 0.99 . ?
C6 H6B 0.99 . ?
C6 H6A 0.99 . ?
C7 H7A 0.98 . ?
C7 H7B 0.98 . ?
C7 H7C 0.98 . ?
C8 C9 1.316(12) . ?
C8 C10 1.504(13) . ?
C9 H9A 0.95 . ?
C9 H9B 0.95 . ?
C10 H10A 0.98 . ?
C10 H10B 0.98 . ?
C10 H10C 0.98 . ?
C11 C16 1.378(10) . ?
C11 C12 1.385(11) . ?
C11 N1 1.462(8) . ?
C12 C13 1.388(11) . ?
C12 H12 0.95 . ?
C13 C14 1.367(13) . ?
C13 H13 0.95 . ?
C14 C15 1.359(13) . ?
C14 H14 0.95 . ?
C15 C16 1.379(11) . ?
C15 H15 0.95 . ?
C16 H16 0.95 . ?
Cl1 Pd1 2.2734(17) . ?
Cl2 Pd1 2.2943(18) . ?
N1 Pd1 2.046(5) . ?
N1 H2 1 . ?
N2 O1 1.379(7) . ?
N2 Pd1 1.990(6) . ?
O1 H1 0.84 . ?
C100 Cl11 1.730(9) . ?
C100 Cl12 1.750(8) . ?
C100 Cl13 1.759(8) . ?
C100 H100 1 . ?
C101 Cl14 1.71(3) . ?
C101 Cl16 1.79(4) . ?
C101 Cl15 1.82(4) . ?
C101 H101 1 . ?
C102 Cl18 1.69(3) . ?
C102 Cl17 1.72(4) . ?
C102 Cl19 1.79(4) . ?
C102 H102 1 . ?
